data_7061245
loop_
_publ_author_name
'Yamada, Shigeyuki'
'Sato, Masaya'
'Uto, Eiji'
'Kataoka, Mitsuki'
'Morita, Masato'
'Konno, Tsutomu'

_publ_section_title
;
 Fluorinated tolane-based fluorophores bearing a branched flexible unit
 with aggregation-induced emission enhancement characteristics
;
_journal_issue 7
_journal_name_full 'New Journal of Chemistry'
_journal_page_first 3392
_journal_page_last 3400
_journal_paper_doi 10.1039/D1NJ05822C
_journal_volume 46
_journal_year 2022
_chemical_formula_moiety 'C19 H11 F4 N O2'
_chemical_formula_sum 'C19 H11 F4 N O2'
_chemical_formula_weight 361.29
_space_group_crystal_system monoclinic
_space_group_IT_number 14
_space_group_name_Hall '-P 2yn'
_space_group_name_H-M_alt 'P 1 21/n 1'
_atom_sites_solution_hydrogens geom
_atom_sites_solution_primary dual
_audit_creation_date 2020-10-18
_audit_creation_method
;
Olex2 1.3
(compiled 2020.07.31 svn.rc2a77460 for OlexSys, GUI svn.r6145)
;
_audit_update_record
;
2021-10-29 deposited with the CCDC.	2022-01-25 downloaded from the CCDC.
;
_cell_angle_alpha 90
_cell_angle_beta 97.582(5)
_cell_angle_gamma 90
_cell_formula_units_Z 4
_cell_length_a 6.1206(3)
_cell_length_b 22.0913(10)
_cell_length_c 11.8054(6)
_cell_measurement_reflns_used 5779
_cell_measurement_temperature 298
_cell_measurement_theta_max 27.2160
_cell_measurement_theta_min 2.7690
_cell_volume 1582.28(13)
_computing_cell_refinement 'CrysAlisPro 1.171.39.43a (Rigaku OD, 2018)'
_computing_data_collection 'CrysAlisPro 1.171.39.43a (Rigaku OD, 2018)'
_computing_data_reduction 'CrysAlisPro 1.171.39.43a (Rigaku OD, 2018)'
_computing_molecular_graphics 'Olex2 1.3 (Dolomanov et al., 2009)'
_computing_publication_material 'Olex2 1.3 (Dolomanov et al., 2009)'
_computing_structure_refinement 'SHELXL 2018/3 (Sheldrick, 2015)'
_computing_structure_solution 'SHELXT 2018/2 (Sheldrick, 2018)'
_diffrn_ambient_temperature 298
_diffrn_detector 'CCD plate'
_diffrn_measured_fraction_theta_full 1.000
_diffrn_measured_fraction_theta_max 0.996
_diffrn_measurement_details
;
List of Runs (angles in degrees, time in seconds):

  # Type    Start    End  Width  t~exp~   \w     \q     \k     \f   Frames
#--------------------------------------------------------------------------
  1  \w      9.00  35.00   0.25    0.93    --    5.00  57.00  90.00  104
  2  \w     41.00  71.00   0.25    0.93    --    5.00  57.00  90.00  120
  3  \w    -50.00  24.00   0.25    0.93    --  -11.80  76.00 150.00  296
  4  \w     29.00  76.00   0.25    0.93    --  -11.80  76.00 150.00  188
  5  \w     -5.00  74.00   0.25    0.93    --  -11.80  76.00-120.00  316
  6  \w    -53.00  -9.00   0.25    0.93    --  -11.80  76.00-120.00  176
;
_diffrn_measurement_device 'four-circle diffractometer'
_diffrn_measurement_device_type 'XtaLAB AFC11 (RINC): Kappa single'
_diffrn_measurement_method '\w scans'
_diffrn_orient_matrix_type 'CrysAlisPro convention (1999,Acta A55,543-557)'
_diffrn_orient_matrix_UB_11 -0.0013850000
_diffrn_orient_matrix_UB_12 -0.0309209000
_diffrn_orient_matrix_UB_13 -0.0162152000
_diffrn_orient_matrix_UB_21 -0.0054687000
_diffrn_orient_matrix_UB_22 -0.0086081000
_diffrn_orient_matrix_UB_23 0.0574374000
_diffrn_orient_matrix_UB_31 -0.1168073000
_diffrn_orient_matrix_UB_32 0.0007999000
_diffrn_orient_matrix_UB_33 -0.0104356000
_diffrn_radiation_monochromator mirror
_diffrn_radiation_probe x-ray
_diffrn_radiation_type 'Mo K\a'
_diffrn_radiation_wavelength 0.71073
_diffrn_reflns_av_R_equivalents 0.0197
_diffrn_reflns_av_unetI/netI 0.0218
_diffrn_reflns_Laue_measured_fraction_full 1.000
_diffrn_reflns_Laue_measured_fraction_max 0.996
_diffrn_reflns_limit_h_max 7
_diffrn_reflns_limit_h_min -7
_diffrn_reflns_limit_k_max 28
_diffrn_reflns_limit_k_min -24
_diffrn_reflns_limit_l_max 15
_diffrn_reflns_limit_l_min -15
_diffrn_reflns_number 12912
_diffrn_reflns_point_group_measured_fraction_full 1.000
_diffrn_reflns_point_group_measured_fraction_max 0.996
_diffrn_reflns_theta_full 25.242
_diffrn_reflns_theta_max 27.485
_diffrn_reflns_theta_min 1.969
_diffrn_source 'Rotating-anode X-ray tube'
_diffrn_source_type 'Rigaku (Mo) X-ray Source'
_exptl_absorpt_coefficient_mu 0.130
_exptl_absorpt_correction_T_max 1.00000
_exptl_absorpt_correction_T_min 0.83662
_exptl_absorpt_correction_type multi-scan
_exptl_absorpt_process_details
;
CrysAlisPro 1.171.39.43a (Rigaku Oxford Diffraction, 2018)
Empirical absorption correction using spherical harmonics,
 implemented in SCALE3 ABSPACK scaling algorithm.
;
_exptl_crystal_colour colourless
_exptl_crystal_colour_primary colourless
_exptl_crystal_density_diffrn 1.517
_exptl_crystal_description block
_exptl_crystal_F_000 736
_exptl_crystal_size_max 0.522
_exptl_crystal_size_mid 0.341
_exptl_crystal_size_min 0.197
_refine_diff_density_max 0.432
_refine_diff_density_min -0.346
_refine_diff_density_rms 0.040
_refine_ls_extinction_method none
_refine_ls_goodness_of_fit_ref 1.101
_refine_ls_hydrogen_treatment constr
_refine_ls_matrix_type full
_refine_ls_number_parameters 235
_refine_ls_number_reflns 3607
_refine_ls_number_restraints 0
_refine_ls_restrained_S_all 1.101
_refine_ls_R_factor_all 0.0628
_refine_ls_R_factor_gt 0.0485
_refine_ls_shift/su_max 0.000
_refine_ls_shift/su_mean 0.000
_refine_ls_structure_factor_coef Fsqd
_refine_ls_weighting_details 'w=1/[\s^2^(Fo^2^)+(0.0736P)^2^+0.2798P] where P=(Fo^2^+2Fc^2^)/3'
_refine_ls_weighting_scheme calc
_refine_ls_wR_factor_gt 0.1406
_refine_ls_wR_factor_ref 0.1503
_reflns_Friedel_coverage 0.000
_reflns_number_gt 2663
_reflns_number_total 3607
_reflns_threshold_expression 'I > 2\s(I)'
_cod_data_source_file d1nj05822c2.cif
_cod_data_source_block rac-cn
_cod_depositor_comments 'Adding full bibliography for 7061242--7061245.cif.'
_cod_database_code 7061245
_shelx_shelxl_version_number 2018/3
_chemical_oxdiff_formula C19H11F4NO2
_shelx_space_group_comment
;
The symmetry employed for this shelxl refinement is uniquely defined
by the following loop, which should always be used as a source of
symmetry information in preference to the above space-group names.
They are only intended as comments.
;
_reflns_odcompleteness_completeness 99.60
_reflns_odcompleteness_iscentric 1
_reflns_odcompleteness_theta 27.42
_olex2_refinement_description
;
1. Fixed Uiso
 At 1.2 times of:
  All C(H) groups, All C(H,H) groups
2.a Ternary CH refined with riding coordinates:
 C00N(H00N)
2.b Secondary CH2 refined with riding coordinates:
 C00O(H00A,H00B), C00P(H00C,H00D), C00Q(H00F,H00H)
2.c Aromatic/amide H refined with riding coordinates:
 C00E(H00E), C00G(H00G), C00I(H00I), C00K(H00K)
;
_olex2_submission_special_instructions 'No special instructions were received'
_oxdiff_exptl_absorpt_empirical_details
;
Empirical correction (ABSPACK) includes:
- Absorption correction using spherical harmonics
- Frame scaling
;
_oxdiff_exptl_absorpt_empirical_full_max 1.336
_oxdiff_exptl_absorpt_empirical_full_min 0.636

loop_
_space_group_symop_operation_xyz
'x, y, z'
'-x+1/2, y+1/2, -z+1/2'
'-x, -y, -z'
'x-1/2, -y-1/2, z-1/2'

loop_
_atom_site_label
_atom_site_type_symbol
_atom_site_fract_x
_atom_site_fract_y
_atom_site_fract_z
_atom_site_U_iso_or_equiv
_atom_site_adp_type
_atom_site_occupancy
_atom_site_site_symmetry_order
_atom_site_calc_flag
_atom_site_refinement_flags_posn
_atom_site_refinement_flags_adp
_atom_site_refinement_flags_occupancy
_atom_site_disorder_assembly
_atom_site_disorder_group
F001 F 0.40864(18) 0.36512(5) 0.36843(10) 0.0659(3) Uani 1 1 d . . . . .
F002 F 1.22069(18) 0.28400(5) 0.53573(11) 0.0676(3) Uani 1 1 d . . . . .
F003 F 1.0130(2) 0.36077(5) 0.65928(10) 0.0686(3) Uani 1 1 d . . . . .
F004 F 0.6201(2) 0.28911(5) 0.24398(10) 0.0703(3) Uani 1 1 d . . . . .
O7 O -0.0155(2) 0.60704(6) 0.83883(11) 0.0627(4) Uani 1 1 d . . . . .
O006 O -0.2838(3) 0.65093(9) 1.01584(17) 0.0926(6) Uani 1 1 d . . . . .
C007 C 0.7055(3) 0.36625(7) 0.51675(14) 0.0472(4) Uani 1 1 d . . . . .
C008 C 0.3788(3) 0.48732(7) 0.68803(14) 0.0465(4) Uani 1 1 d . . . . .
C009 C 0.1246(3) 0.56834(7) 0.79492(14) 0.0474(4) Uani 1 1 d . . . . .
C00A C 0.9253(3) 0.28531(7) 0.38696(15) 0.0483(4) Uani 1 1 d . . . . .
C00B C 0.6098(3) 0.34606(7) 0.41019(15) 0.0479(4) Uani 1 1 d . . . . .
C00C C 0.7173(3) 0.30687(7) 0.34643(14) 0.0482(4) Uani 1 1 d . . . . .
C00D C 1.0209(3) 0.30425(7) 0.49383(16) 0.0487(4) Uani 1 1 d . . . . .
C00E C 0.1594(3) 0.49801(8) 0.64503(14) 0.0496(4) Uani 1 1 d . . . . .
H00E H 0.096914 0.477646 0.579733 0.059 Uiso 1 1 calc R U . . .
C00F C 0.9137(3) 0.34359(7) 0.55754(15) 0.0486(4) Uani 1 1 d . . . . .
C00G C 0.0339(3) 0.53798(8) 0.69719(14) 0.0496(4) Uani 1 1 d . . . . .
H00G H -0.112232 0.544763 0.667054 0.060 Uiso 1 1 calc R U . . .
C10 C 0.5036(3) 0.44484(8) 0.63147(16) 0.0523(4) Uani 1 1 d . . . . .
C00I C 0.4685(3) 0.51858(8) 0.78490(17) 0.0558(4) Uani 1 1 d . . . . .
H00I H 0.615309 0.512304 0.814268 0.067 Uiso 1 1 calc R U . . .
C00J C 0.5971(3) 0.40874(8) 0.58095(16) 0.0542(4) Uani 1 1 d . . . . .
C00K C 0.3434(3) 0.55893(8) 0.83865(17) 0.0574(5) Uani 1 1 d . . . . .
H00K H 0.405645 0.579602 0.903635 0.069 Uiso 1 1 calc R U . . .
C00L C 1.0401(3) 0.24460(9) 0.32104(17) 0.0612(5) Uani 1 1 d . . . . .
N00M N 1.1356(4) 0.21331(9) 0.26930(19) 0.0888(6) Uani 1 1 d . . . . .
C00N C 0.0530(4) 0.63681(8) 0.94500(18) 0.0627(5) Uani 1 1 d . . . . .
H00N H 0.195999 0.656833 0.945611 0.075 Uiso 1 1 calc R U . . .
C00O C -0.1276(4) 0.68134(10) 0.9609(2) 0.0811(7) Uani 1 1 d . . . . .
H00A H -0.067659 0.715384 1.006743 0.097 Uiso 1 1 calc R U . . .
H00B H -0.194988 0.696478 0.887348 0.097 Uiso 1 1 calc R U . . .
C00P C 0.0509(5) 0.59461(11) 1.04555(19) 0.0821(7) Uani 1 1 d . . . . .
H00C H 0.085241 0.553466 1.025265 0.099 Uiso 1 1 calc R U . . .
H00D H 0.155860 0.607534 1.109815 0.099 Uiso 1 1 calc R U . . .
C00Q C -0.1771(5) 0.59923(19) 1.0723(2) 0.1169(12) Uani 1 1 d . . . . .
H00F H -0.257970 0.562795 1.047404 0.140 Uiso 1 1 calc R U . . .
H00H H -0.175903 0.603084 1.154269 0.140 Uiso 1 1 calc R U . . .

loop_
_atom_site_aniso_label
_atom_site_aniso_U_11
_atom_site_aniso_U_22
_atom_site_aniso_U_33
_atom_site_aniso_U_23
_atom_site_aniso_U_13
_atom_site_aniso_U_12
F001 0.0526(6) 0.0687(7) 0.0772(7) 0.0090(5) 0.0114(5) 0.0166(5)
F002 0.0513(6) 0.0726(7) 0.0795(8) 0.0083(6) 0.0108(5) 0.0153(5)
F003 0.0726(7) 0.0701(7) 0.0623(7) -0.0113(5) 0.0066(6) -0.0049(6)
F004 0.0756(8) 0.0778(8) 0.0568(6) -0.0106(5) 0.0063(6) 0.0046(6)
O7 0.0674(8) 0.0640(8) 0.0593(7) -0.0110(6) 0.0172(6) 0.0188(6)
O006 0.0920(12) 0.0864(11) 0.1101(14) -0.0089(10) 0.0534(11) -0.0097(9)
C007 0.0533(10) 0.0348(7) 0.0581(10) 0.0025(7) 0.0238(8) 0.0011(7)
C008 0.0524(9) 0.0391(8) 0.0510(9) 0.0009(6) 0.0185(7) 0.0026(7)
C009 0.0516(9) 0.0426(8) 0.0506(9) -0.0023(7) 0.0167(7) 0.0046(7)
C00A 0.0541(10) 0.0398(8) 0.0556(9) 0.0039(7) 0.0245(8) 0.0048(7)
C00B 0.0457(9) 0.0418(8) 0.0585(10) 0.0089(7) 0.0155(8) 0.0053(7)
C00C 0.0543(10) 0.0443(8) 0.0480(9) 0.0023(7) 0.0143(7) 0.0002(7)
C00D 0.0451(9) 0.0434(8) 0.0601(10) 0.0100(7) 0.0163(7) 0.0065(7)
C00E 0.0588(10) 0.0456(8) 0.0447(9) -0.0044(7) 0.0083(7) 0.0011(8)
C00F 0.0541(10) 0.0419(8) 0.0516(9) 0.0010(7) 0.0135(8) -0.0026(7)
C00G 0.0457(9) 0.0505(9) 0.0530(9) -0.0005(7) 0.0078(7) 0.0048(7)
C10 0.0593(11) 0.0435(8) 0.0572(10) -0.0005(7) 0.0195(8) 0.0026(8)
C00I 0.0441(9) 0.0580(10) 0.0661(11) -0.0084(8) 0.0099(8) 0.0028(8)
C00J 0.0610(11) 0.0417(8) 0.0639(11) 0.0002(8) 0.0235(9) 0.0033(8)
C00K 0.0563(11) 0.0567(10) 0.0590(10) -0.0174(8) 0.0062(8) 0.0015(8)
C00L 0.0680(12) 0.0542(10) 0.0659(11) 0.0015(9) 0.0258(10) 0.0098(9)
N00M 0.1020(16) 0.0788(13) 0.0937(14) -0.0117(10) 0.0434(12) 0.0252(11)
C00N 0.0701(12) 0.0484(9) 0.0744(12) -0.0177(9) 0.0277(10) -0.0069(9)
C00O 0.0983(17) 0.0517(11) 0.1063(18) -0.0162(11) 0.0619(15) -0.0027(11)
C00P 0.1028(18) 0.0808(15) 0.0605(12) -0.0110(11) 0.0024(12) 0.0004(14)
C00Q 0.101(2) 0.183(3) 0.0683(15) 0.0514(19) 0.0156(14) -0.024(2)

loop_
_atom_type_symbol
_atom_type_description
_atom_type_scat_dispersion_real
_atom_type_scat_dispersion_imag
_atom_type_scat_source
C C 0.0033 0.0016 'International Tables Vol C Tables 4.2.6.8 and 6.1.1.4'
H H 0.0000 0.0000 'International Tables Vol C Tables 4.2.6.8 and 6.1.1.4'
N N 0.0061 0.0033 'International Tables Vol C Tables 4.2.6.8 and 6.1.1.4'
O O 0.0106 0.0060 'International Tables Vol C Tables 4.2.6.8 and 6.1.1.4'
F F 0.0171 0.0103 'International Tables Vol C Tables 4.2.6.8 and 6.1.1.4'

loop_
_exptl_crystal_face_index_h
_exptl_crystal_face_index_k
_exptl_crystal_face_index_l
_exptl_crystal_face_perp_dist
-9 1 0 0.2716
0 -2 17 0.1648
9 0 -2 0.2239
0 2 -16 0.1692
-8 0 -1 0.2716
0 -31 -1 0.0945
0 31 1 0.0945
0 -26 9 0.1521
0 26 -9 0.1428
0 14 -15 0.1455
0 -14 15 0.1593
-1 17 14 0.1277
0 -17 -14 0.1570
0 19 13 0.1243

loop_
_geom_angle_atom_site_label_1
_geom_angle_atom_site_label_2
_geom_angle_atom_site_label_3
_geom_angle
_geom_angle_site_symmetry_1
_geom_angle_site_symmetry_3
_geom_angle_publ_flag
C009 O7 C00N 119.76(15) . . ?
C00O O006 C00Q 107.5(2) . . ?
C00B C007 C00F 117.04(15) . . ?
C00B C007 C00J 121.53(16) . . ?
C00F C007 C00J 121.43(16) . . ?
C00E C008 C10 119.36(16) . . ?
C00I C008 C00E 118.31(15) . . ?
C00I C008 C10 122.33(16) . . ?
O7 C009 C00G 114.67(15) . . ?
O7 C009 C00K 125.38(16) . . ?
C00G C009 C00K 119.94(15) . . ?
C00C C00A C00L 121.52(17) . . ?
C00D C00A C00C 118.04(15) . . ?
C00D C00A C00L 120.44(17) . . ?
F001 C00B C007 119.49(15) . . ?
F001 C00B C00C 118.90(16) . . ?
C00C C00B C007 121.61(16) . . ?
F004 C00C C00A 119.47(15) . . ?
F004 C00C C00B 119.62(16) . . ?
C00B C00C C00A 120.91(16) . . ?
F002 C00D C00A 119.55(15) . . ?
F002 C00D C00F 119.37(17) . . ?
C00F C00D C00A 121.07(16) . . ?
C008 C00E H00E 119.4 . . ?
C00G C00E C008 121.14(15) . . ?
C00G C00E H00E 119.4 . . ?
F003 C00F C007 119.89(15) . . ?
F003 C00F C00D 118.80(16) . . ?
C00D C00F C007 121.30(16) . . ?
C009 C00G H00G 120.0 . . ?
C00E C00G C009 119.98(16) . . ?
C00E C00G H00G 120.0 . . ?
C00J C10 C008 176.5(2) . . ?
C008 C00I H00I 119.4 . . ?
C00K C00I C008 121.15(17) . . ?
C00K C00I H00I 119.4 . . ?
C10 C00J C007 178.0(2) . . ?
C009 C00K H00K 120.3 . . ?
C00I C00K C009 119.47(17) . . ?
C00I C00K H00K 120.3 . . ?
N00M C00L C00A 178.2(2) . . ?
O7 C00N H00N 111.9 . . ?
O7 C00N C00O 105.90(19) . . ?
O7 C00N C00P 111.93(16) . . ?
C00O C00N H00N 111.9 . . ?
C00O C00N C00P 102.85(19) . . ?
C00P C00N H00N 111.9 . . ?
O006 C00O C00N 107.54(18) . . ?
O006 C00O H00A 110.2 . . ?
O006 C00O H00B 110.2 . . ?
C00N C00O H00A 110.2 . . ?
C00N C00O H00B 110.2 . . ?
H00A C00O H00B 108.5 . . ?
C00N C00P H00C 111.1 . . ?
C00N C00P H00D 111.1 . . ?
H00C C00P H00D 109.0 . . ?
C00Q C00P C00N 103.4(2) . . ?
C00Q C00P H00C 111.1 . . ?
C00Q C00P H00D 111.1 . . ?
O006 C00Q C00P 109.9(2) . . ?
O006 C00Q H00F 109.7 . . ?
O006 C00Q H00H 109.7 . . ?
C00P C00Q H00F 109.7 . . ?
C00P C00Q H00H 109.7 . . ?
H00F C00Q H00H 108.2 . . ?

loop_
_geom_bond_atom_site_label_1
_geom_bond_atom_site_label_2
_geom_bond_distance
_geom_bond_site_symmetry_2
_geom_bond_publ_flag
F001 C00B 1.3327(19) . ?
F002 C00D 1.334(2) . ?
F003 C00F 1.328(2) . ?
F004 C00C 1.335(2) . ?
O7 C009 1.361(2) . ?
O7 C00N 1.429(2) . ?
O006 C00O 1.396(3) . ?
O006 C00Q 1.435(4) . ?
C007 C00B 1.389(2) . ?
C007 C00F 1.394(2) . ?
C007 C00J 1.424(2) . ?
C008 C00E 1.392(2) . ?
C008 C10 1.430(2) . ?
C008 C00I 1.386(3) . ?
C009 C00G 1.386(2) . ?
C009 C00K 1.386(3) . ?
C00A C00C 1.384(3) . ?
C00A C00D 1.384(3) . ?
C00A C00L 1.433(2) . ?
C00B C00C 1.371(2) . ?
C00D C00F 1.372(2) . ?
C00E H00E 0.9300 . ?
C00E C00G 1.369(2) . ?
C00G H00G 0.9300 . ?
C10 C00J 1.187(2) . ?
C00I H00I 0.9300 . ?
C00I C00K 1.383(2) . ?
C00K H00K 0.9300 . ?
C00L N00M 1.134(2) . ?
C00N H00N 0.9800 . ?
C00N C00O 1.510(3) . ?
C00N C00P 1.511(3) . ?
C00O H00A 0.9700 . ?
C00O H00B 0.9700 . ?
C00P H00C 0.9700 . ?
C00P H00D 0.9700 . ?
C00P C00Q 1.475(4) . ?
C00Q H00F 0.9700 . ?
C00Q H00H 0.9700 . ?

loop_
_geom_torsion_atom_site_label_1
_geom_torsion_atom_site_label_2
_geom_torsion_atom_site_label_3
_geom_torsion_atom_site_label_4
_geom_torsion
_geom_torsion_site_symmetry_1
_geom_torsion_site_symmetry_2
_geom_torsion_site_symmetry_3
_geom_torsion_site_symmetry_4
_geom_torsion_publ_flag
F001 C00B C00C F004 0.6(2) . . . . ?
F001 C00B C00C C00A -179.20(14) . . . . ?
F002 C00D C00F F003 0.4(2) . . . . ?
F002 C00D C00F C007 179.49(14) . . . . ?
O7 C009 C00G C00E 179.75(15) . . . . ?
O7 C009 C00K C00I -179.40(17) . . . . ?
O7 C00N C00O O006 87.7(2) . . . . ?
O7 C00N C00P C00Q -87.3(3) . . . . ?
C007 C00B C00C F004 -179.33(14) . . . . ?
C007 C00B C00C C00A 0.8(2) . . . . ?
C008 C00E C00G C009 -0.4(3) . . . . ?
C008 C00I C00K C009 0.0(3) . . . . ?
C009 O7 C00N C00O 173.23(15) . . . . ?
C009 O7 C00N C00P -75.4(2) . . . . ?
C00A C00D C00F F003 -179.52(14) . . . . ?
C00A C00D C00F C007 -0.5(3) . . . . ?
C00B C007 C00F F003 -179.43(14) . . . . ?
C00B C007 C00F C00D 1.5(2) . . . . ?
C00C C00A C00D F002 179.57(14) . . . . ?
C00C C00A C00D C00F -0.5(2) . . . . ?
C00D C00A C00C F004 -179.55(14) . . . . ?
C00D C00A C00C C00B 0.3(2) . . . . ?
C00E C008 C00I C00K 0.7(3) . . . . ?
C00F C007 C00B F001 178.32(14) . . . . ?
C00F C007 C00B C00C -1.7(2) . . . . ?
C00G C009 C00K C00I -0.8(3) . . . . ?
C10 C008 C00E C00G 179.51(16) . . . . ?
C10 C008 C00I C00K -179.30(17) . . . . ?
C00I C008 C00E C00G -0.5(2) . . . . ?
C00J C007 C00B F001 -2.4(2) . . . . ?
C00J C007 C00B C00C 177.57(15) . . . . ?
C00J C007 C00F F003 1.3(2) . . . . ?
C00J C007 C00F C00D -177.75(16) . . . . ?
C00K C009 C00G C00E 1.1(3) . . . . ?
C00L C00A C00C F004 0.5(2) . . . . ?
C00L C00A C00C C00B -179.67(16) . . . . ?
C00L C00A C00D F002 -0.5(2) . . . . ?
C00L C00A C00D C00F 179.49(16) . . . . ?
C00N O7 C009 C00G 174.42(15) . . . . ?
C00N O7 C009 C00K -7.0(3) . . . . ?
C00N C00P C00Q O006 -14.7(3) . . . . ?
C00O O006 C00Q C00P -3.9(3) . . . . ?
C00O C00N C00P C00Q 26.0(3) . . . . ?
C00P C00N C00O O006 -29.9(3) . . . . ?
C00Q O006 C00O C00N 21.3(3) . . . . ?

loop_
_exptl_oxdiff_crystal_face_indexfrac_h
_exptl_oxdiff_crystal_face_indexfrac_k
_exptl_oxdiff_crystal_face_indexfrac_l
_exptl_oxdiff_crystal_face_x
_exptl_oxdiff_crystal_face_y
_exptl_oxdiff_crystal_face_z
-8.5320 0.6929 -0.2359 -0.0058 0.0271 0.9996
-0.4006 -1.9620 16.5548 -0.2072 0.9699 -0.1275
8.6245 -0.4059 -2.2075 0.0364 -0.1705 -0.9847
-0.0350 1.9847 -16.4617 0.2056 -0.9624 0.1775
-8.4924 -0.2623 -0.7391 0.0319 0.0062 0.9995
-0.1264 -31.0798 -1.0325 0.9779 0.2089 0.0007
-0.1432 31.0885 1.0097 -0.9775 -0.2088 0.0311
0.0000 -26.0000 9.0000 0.6580 0.7407 -0.1147
-0.0000 26.0000 -9.0000 -0.6580 -0.7407 0.1147
-0.0000 14.0000 -15.0000 -0.1897 -0.9821 0.1677
0.0000 -14.0000 15.0000 0.1897 0.9821 -0.1677
-1.0000 17.0000 14.0000 -0.7513 0.6633 -0.0157
0.0000 -17.0000 -14.0000 0.7527 -0.6578 0.1325
-0.0000 19.0000 13.0000 -0.7983 0.5831 -0.1205
